data_4309954
loop_
_publ_author_name
'Mohamed M. Ibrahim'
'Jan Seebacher'
'Gunther Steinfeld'
'Heinrich Vahrenkamp'

_publ_section_title
;
Tris(thioimidazolyl)borate-Zinc-Thiolate Complexes for the Modeling of
Biological Thiolate Alkylations
;
_journal_name_full 'Inorganic Chemistry'
_journal_page_first 8531
_journal_page_last 8538
_journal_paper_doi 10.1021/ic0508270
_journal_volume 44
_journal_year 2005
_chemical_formula_sum 'C44 H47 B N8 S4 Zn'
_chemical_formula_weight 892.32
_chemical_name_systematic
; 
 ? 
;
_space_group_IT_number 2
_symmetry_cell_setting triclinic
_symmetry_space_group_name_Hall '-P 1'
_symmetry_space_group_name_H-M 'P -1'
_atom_sites_solution_hydrogens 'riding model'
_atom_sites_solution_primary direct
_atom_sites_solution_secondary difmap
_audit_creation_method SHELXL-97
_cell_angle_alpha 74.16(2)
_cell_angle_beta 78.86(2)
_cell_angle_gamma 76.81(2)
_cell_formula_units_Z 2
_cell_length_a 9.597(13)
_cell_length_b 14.802(19)
_cell_length_c 17.02(2)
_cell_measurement_temperature 233(2)
_cell_volume 2242(5)
_computing_cell_refinement 'Bruker SMART'
_computing_data_collection 'Bruker SMART'
_computing_data_reduction 'Bruker SHELXTL'
_computing_molecular_graphics 'Bruker SHELXTL'
_computing_publication_material 'Bruker SHELXTL'
_computing_structure_refinement 'SHELXL-97 (Sheldrick, 1997)'
_computing_structure_solution 'SHELXS-97 (Sheldrick, 1990)'
_diffrn_ambient_temperature 233(2)
_diffrn_measured_fraction_theta_full 0.880
_diffrn_measured_fraction_theta_max 0.880
_diffrn_measurement_device_type 'CCD area detector'
_diffrn_measurement_method 'phi and omega scans'
_diffrn_radiation_monochromator graphite
_diffrn_radiation_source 'fine-focus sealed tube'
_diffrn_radiation_type MoK\a
_diffrn_radiation_wavelength 0.71073
_diffrn_reflns_av_R_equivalents 0.1175
_diffrn_reflns_av_sigmaI/netI 0.2880
_diffrn_reflns_limit_h_max 12
_diffrn_reflns_limit_h_min -12
_diffrn_reflns_limit_k_max 18
_diffrn_reflns_limit_k_min -19
_diffrn_reflns_limit_l_max 22
_diffrn_reflns_limit_l_min -22
_diffrn_reflns_number 19475
_diffrn_reflns_theta_full 28.84
_diffrn_reflns_theta_max 28.84
_diffrn_reflns_theta_min 1.26
_exptl_absorpt_coefficient_mu 0.775
_exptl_absorpt_correction_type SADABS
_exptl_crystal_colour colorless
_exptl_crystal_density_diffrn 1.322
_exptl_crystal_density_method 'not measured'
_exptl_crystal_description isometric
_exptl_crystal_F_000 932
_exptl_crystal_size_max 0.13
_exptl_crystal_size_mid 0.13
_exptl_crystal_size_min 0.31
_refine_diff_density_max 2.349
_refine_diff_density_min -1.157
_refine_diff_density_rms 0.141
_refine_ls_extinction_method none
_refine_ls_goodness_of_fit_ref 0.819
_refine_ls_hydrogen_treatment mixed
_refine_ls_matrix_type full
_refine_ls_number_parameters 512
_refine_ls_number_reflns 10313
_refine_ls_number_restraints 0
_refine_ls_restrained_S_all 0.819
_refine_ls_R_factor_all 0.2364
_refine_ls_R_factor_gt 0.1072
_refine_ls_shift/su_max 0.525
_refine_ls_shift/su_mean 0.020
_refine_ls_structure_factor_coef Fsqd
_refine_ls_weighting_details 'calc w=1/[\s^2^(Fo^2^)+(0.1460P)^2^+0.0000P] where P=(Fo^2^+2Fc^2^)/3'
_refine_ls_weighting_scheme calc
_refine_ls_wR_factor_gt 0.2467
_refine_ls_wR_factor_ref 0.2937
_reflns_number_gt 3296
_reflns_number_total 10313
_reflns_threshold_expression >2sigma(I)
_cod_data_source_file ic0508270si20050523_114753_02.cif
_cod_data_source_block ibragm
_cod_depositor_comments
;
The following automatic conversions were performed:
'_symmetry_cell_setting' value 'Triclinic' changed to 'triclinic'
according to '/home/saulius/struct/CIF-dictionaries/cif_core.dic'
dictionary named 'cif_core.dic' version 2.4.1 from 2010-06-29.

Automatic conversion script
Id: cif_fix_enum 1527 2010-12-29 10:47:43Z saulius 
;
_cod_database_code 4309954

loop_
_symmetry_equiv_pos_as_xyz
'x, y, z'
'-x, -y, -z'

loop_
_atom_site_label
_atom_site_type_symbol
_atom_site_fract_x
_atom_site_fract_y
_atom_site_fract_z
_atom_site_U_iso_or_equiv
_atom_site_adp_type
_atom_site_occupancy
_atom_site_symmetry_multiplicity
_atom_site_calc_flag
_atom_site_refinement_flags
_atom_site_disorder_assembly
_atom_site_disorder_group
Zn1 Zn 0.33308(10) 0.78615(7) 0.27238(6) 0.0476(4) Uani 1 1 d . . .
S1 S 0.1880(2) 0.88753(15) 0.17459(13) 0.0485(6) Uani 1 1 d . . .
S2 S 0.1882(2) 0.68449(14) 0.36694(13) 0.0498(6) Uani 1 1 d . . .
S3 S 0.3750(2) 0.88422(15) 0.35186(16) 0.0542(7) Uani 1 1 d . . .
S4 S 0.5245(2) 0.70192(17) 0.20739(15) 0.0594(7) Uani 1 1 d . . .
N1 N -0.0441(7) 0.8740(5) 0.2986(4) 0.0437(17) Uani 1 1 d . . .
N2 N -0.0608(7) 0.8250(5) 0.1907(4) 0.0480(19) Uani 1 1 d . . .
N3 N 0.0554(7) 0.8367(5) 0.4363(4) 0.0500(19) Uani 1 1 d . . .
N4 N 0.1409(8) 0.7076(5) 0.5229(5) 0.056(2) Uani 1 1 d . . .
N5 N 0.1021(7) 0.9881(5) 0.3262(4) 0.0500(19) Uani 1 1 d . . .
N6 N 0.2743(7) 1.0693(5) 0.2872(5) 0.053(2) Uani 1 1 d . . .
N7 N 0.1206(15) 0.6753(9) 0.7717(8) 0.127(5) Uani 1 1 d . . .
B1 B -0.0017(11) 0.9153(7) 0.3640(7) 0.053(3) Uani 1 1 d . . .
H1 H -0.0924 0.9517 0.3877 0.064 Uiso 1 1 calc R . .
C1 C -0.1747(9) 0.8449(6) 0.3108(6) 0.055(3) Uani 1 1 d . . .
H1A H -0.2456 0.8474 0.3572 0.067 Uiso 1 1 calc R . .
C2 C -0.1851(9) 0.8124(6) 0.2461(6) 0.057(3) Uani 1 1 d . . .
H2A H -0.2616 0.7862 0.2398 0.069 Uiso 1 1 calc R . .
C3 C 0.0258(8) 0.8619(6) 0.2264(5) 0.044(2) Uani 1 1 d . . .
C4 C -0.0289(10) 0.8050(6) 0.1117(5) 0.052(2) Uani 1 1 d . . .
C5 C -0.0852(10) 0.8743(7) 0.0459(7) 0.060(3) Uani 1 1 d . . .
C6 C -0.0502(12) 0.8546(8) -0.0315(7) 0.073(3) Uani 1 1 d . . .
H6A H -0.0859 0.9003 -0.0769 0.088 Uiso 1 1 calc R . .
C7 C 0.0342(12) 0.7712(10) -0.0432(7) 0.082(3) Uani 1 1 d . . .
H7A H 0.0550 0.7589 -0.0960 0.098 Uiso 1 1 calc R . .
C8 C 0.0891(13) 0.7049(8) 0.0220(8) 0.082(3) Uani 1 1 d . . .
H8A H 0.1508 0.6483 0.0132 0.099 Uiso 1 1 calc R . .
C9 C 0.0557(11) 0.7195(8) 0.0999(7) 0.075(3) Uani 1 1 d . . .
C10 C 0.1225(14) 0.6474(8) 0.1719(7) 0.096(4) Uani 1 1 d . . .
H10A H 0.1795 0.5920 0.1533 0.144 Uiso 1 1 calc R . .
H10B H 0.0463 0.6277 0.2155 0.144 Uiso 1 1 calc R . .
H10C H 0.1841 0.6767 0.1925 0.144 Uiso 1 1 calc R . .
C11 C -0.1820(11) 0.9649(7) 0.0611(6) 0.073(3) Uani 1 1 d . . .
H11A H -0.2116 1.0051 0.0094 0.109 Uiso 1 1 calc R . .
H11B H -0.1302 0.9985 0.0839 0.109 Uiso 1 1 calc R . .
H11C H -0.2668 0.9495 0.0996 0.109 Uiso 1 1 calc R . .
C12 C 0.0276(10) 0.8539(7) 0.5150(6) 0.062(3) Uani 1 1 d . . .
H12A H -0.0211 0.9115 0.5287 0.075 Uiso 1 1 calc R . .
C13 C 0.0824(11) 0.7741(7) 0.5675(6) 0.070(3) Uani 1 1 d . . .
H13A H 0.0808 0.7657 0.6244 0.084 Uiso 1 1 calc R . .
C14 C 0.1254(9) 0.7468(6) 0.4420(6) 0.051(2) Uani 1 1 d . . .
C15 C 0.1986(12) 0.6104(7) 0.5565(6) 0.063(3) Uani 1 1 d . . .
C16 C 0.1007(14) 0.5447(8) 0.5807(6) 0.081(3) Uani 1 1 d . . .
C17 C 0.1622(17) 0.4510(8) 0.6119(7) 0.093(4) Uani 1 1 d . . .
H17A H 0.1032 0.4046 0.6270 0.112 Uiso 1 1 calc R . .
C18 C 0.3020(19) 0.4228(8) 0.6217(8) 0.099(4) Uani 1 1 d . . .
H18A H 0.3377 0.3580 0.6440 0.119 Uiso 1 1 calc R . .
C19 C 0.3933(14) 0.4868(9) 0.5997(7) 0.089(4) Uani 1 1 d . . .
H19 H 0.4914 0.4658 0.6062 0.107 Uiso 1 1 calc R . .
C20 C 0.3403(15) 0.5847(8) 0.5670(7) 0.079(3) Uani 1 1 d . . .
C21 C 0.4378(12) 0.6562(8) 0.5415(8) 0.095(4) Uani 1 1 d . . .
H21A H 0.3828 0.7191 0.5205 0.143 Uiso 1 1 calc R . .
H21B H 0.5142 0.6391 0.4988 0.143 Uiso 1 1 calc R . .
H21C H 0.4799 0.6569 0.5888 0.143 Uiso 1 1 calc R . .
C22 C -0.0526(13) 0.5775(8) 0.5732(8) 0.097(4) Uani 1 1 d . . .
H22A H -0.1022 0.5236 0.5934 0.146 Uiso 1 1 calc R . .
H22B H -0.0639 0.6061 0.5158 0.146 Uiso 1 1 calc R . .
H22C H -0.0936 0.6245 0.6054 0.146 Uiso 1 1 calc R . .
C23 C 0.0425(9) 1.0803(6) 0.2922(5) 0.049(2) Uani 1 1 d . . .
H23A H -0.0557 1.1049 0.2876 0.059 Uiso 1 1 calc R . .
C24 C 0.1519(10) 1.1293(7) 0.2664(6) 0.064(3) Uani 1 1 d . . .
H24A H 0.1439 1.1942 0.2388 0.077 Uiso 1 1 calc R . .
C25 C 0.2432(9) 0.9811(6) 0.3230(6) 0.049(2) Uani 1 1 d . . .
C26 C 0.4139(9) 1.0959(6) 0.2693(7) 0.061(3) Uani 1 1 d . . .
C27 C 0.4669(12) 1.1176(7) 0.3303(9) 0.080(3) Uani 1 1 d . . .
C28 C 0.6002(13) 1.1520(8) 0.3068(10) 0.094(4) Uani 1 1 d . . .
H28A H 0.6405 1.1697 0.3452 0.113 Uiso 1 1 calc R . .
C29 C 0.6662(13) 1.1586(8) 0.2297(10) 0.095(4) Uani 1 1 d . . .
H29A H 0.7556 1.1789 0.2164 0.114 Uiso 1 1 calc R . .
C30 C 0.6138(12) 1.1379(8) 0.1675(9) 0.090(4) Uani 1 1 d . . .
H30A H 0.6636 1.1461 0.1135 0.108 Uiso 1 1 calc R . .
C31 C 0.4842(11) 1.1045(7) 0.1887(8) 0.072(3) Uani 1 1 d . . .
C32 C 0.4266(13) 1.0769(9) 0.1230(8) 0.103(4) Uani 1 1 d . . .
H32A H 0.3370 1.0539 0.1466 0.155 Uiso 1 1 calc R . .
H32B H 0.4971 1.0269 0.1031 0.155 Uiso 1 1 calc R . .
H32C H 0.4089 1.1323 0.0776 0.155 Uiso 1 1 calc R . .
C33 C 0.3845(15) 1.1085(10) 0.4160(10) 0.114(5) Uani 1 1 d . . .
H33A H 0.2980 1.0835 0.4193 0.172 Uiso 1 1 calc R . .
H33B H 0.3576 1.1708 0.4286 0.172 Uiso 1 1 calc R . .
H33C H 0.4448 1.0653 0.4555 0.172 Uiso 1 1 calc R . .
C34 C 0.5272(14) 0.7685(8) 0.1021(7) 0.103(4) Uani 1 1 d . . .
H34A H 0.4297 0.8042 0.0936 0.124 Uiso 1 1 calc R . .
H34B H 0.5912 0.8148 0.0909 0.124 Uiso 1 1 calc R . .
C35 C 0.5781(12) 0.7054(7) 0.0418(6) 0.111(5) Uani 1 1 d G . .
C36 C 0.7256(11) 0.6807(9) 0.0172(8) 0.149(7) Uani 1 1 d G . .
H36A H 0.7913 0.7057 0.0358 0.179 Uiso 1 1 calc R . .
C37 C 0.7759(14) 0.6190(10) -0.0350(9) 0.209(11) Uani 1 1 d G . .
H37A H 0.8757 0.6022 -0.0516 0.251 Uiso 1 1 calc R . .
C38 C 0.679(2) 0.5820(12) -0.0625(10) 0.37(3) Uani 1 1 d G . .
H38A H 0.7128 0.5402 -0.0978 0.440 Uiso 1 1 calc R . .
C39 C 0.531(2) 0.6067(14) -0.0379(11) 0.36(3) Uani 1 1 d G . .
H39A H 0.4655 0.5817 -0.0566 0.431 Uiso 1 1 calc R . .
C40 C 0.4809(11) 0.6684(11) 0.0142(10) 0.201(10) Uani 1 1 d G . .
H40A H 0.3811 0.6851 0.0309 0.241 Uiso 1 1 calc R . .
C41 C 0.154(3) 0.5000(11) 0.8150(14) 0.25(2) Uani 1 1 d . . .
H41A H 0.083(17) 0.486(3) 0.822(2) 0.380 Uiso 1 1 calc R . .
H41B H 0.186(8) 0.483(4) 0.854(9) 0.380 Uiso 1 1 calc R . .
H41C H 0.203(12) 0.478(5) 0.783(8) 0.380 Uiso 1 1 calc R . .
C42 C 0.1368(15) 0.6002(11) 0.7896(8) 0.091(4) Uani 1 1 d . . .
C44 C 0.684(6) 0.618(2) -0.2540(12) 0.28(3) Uani 1 1 d . . .
C43 C 0.529(4) 0.564(3) -0.232(2) 0.37(3) Uani 1 1 d . . .
H43A H 0.5549 0.5028 -0.2457 0.552 Uiso 1 1 calc R . .
H43B H 0.4554 0.6053 -0.2640 0.552 Uiso 1 1 calc R . .
H43C H 0.4921 0.5556 -0.1735 0.552 Uiso 1 1 calc R . .
N8 N 0.739(6) 0.645(4) -0.240(4) 0.58(5) Uani 1 1 d . . .

loop_
_atom_site_aniso_label
_atom_site_aniso_U_11
_atom_site_aniso_U_22
_atom_site_aniso_U_33
_atom_site_aniso_U_23
_atom_site_aniso_U_13
_atom_site_aniso_U_12
Zn1 0.0424(6) 0.0395(6) 0.0514(7) -0.0034(5) 0.0193(5) -0.0195(4)
S1 0.0369(12) 0.0493(13) 0.0468(14) 0.0040(10) 0.0151(10) -0.0193(10)
S2 0.0595(14) 0.0358(12) 0.0455(14) -0.0034(10) 0.0213(11) -0.0238(10)
S3 0.0466(14) 0.0387(12) 0.0741(17) -0.0092(11) 0.0022(13) -0.0160(10)
S4 0.0486(14) 0.0530(14) 0.0604(16) -0.0067(12) 0.0219(12) -0.0102(11)
N1 0.032(4) 0.050(4) 0.044(4) -0.008(3) 0.016(3) -0.020(3)
N2 0.035(4) 0.048(4) 0.051(5) -0.006(4) 0.014(4) -0.012(3)
N3 0.057(5) 0.041(4) 0.046(5) -0.013(3) 0.029(4) -0.025(3)
N4 0.075(5) 0.037(4) 0.046(5) -0.001(4) 0.011(4) -0.017(4)
N5 0.046(5) 0.044(4) 0.054(5) -0.008(3) 0.021(4) -0.022(3)
N6 0.041(4) 0.033(4) 0.077(6) -0.003(4) 0.008(4) -0.018(3)
N7 0.160(12) 0.090(9) 0.122(10) -0.032(8) -0.032(9) 0.013(9)
B1 0.046(6) 0.040(6) 0.064(7) -0.007(5) 0.029(6) -0.024(5)
C1 0.042(5) 0.057(6) 0.059(6) -0.012(5) 0.032(5) -0.028(4)
C2 0.046(5) 0.065(6) 0.053(6) -0.003(5) 0.025(5) -0.034(4)
C3 0.029(4) 0.041(5) 0.048(6) 0.009(4) 0.005(4) -0.013(4)
C4 0.058(6) 0.050(6) 0.041(6) -0.011(5) 0.023(5) -0.021(4)
C5 0.047(6) 0.063(6) 0.061(7) 0.004(5) 0.005(5) -0.027(5)
C6 0.075(8) 0.079(8) 0.062(8) 0.000(6) 0.008(6) -0.040(6)
C7 0.078(8) 0.104(10) 0.061(8) -0.024(8) 0.018(7) -0.030(7)
C8 0.085(8) 0.070(8) 0.090(10) -0.034(7) 0.019(8) -0.017(6)
C9 0.076(7) 0.067(7) 0.064(8) -0.013(6) 0.032(6) -0.018(6)
C10 0.133(11) 0.062(7) 0.080(9) -0.015(6) 0.015(8) -0.017(7)
C11 0.079(7) 0.063(7) 0.069(7) -0.003(5) 0.001(6) -0.021(6)
C12 0.071(7) 0.047(6) 0.060(7) -0.015(5) 0.028(5) -0.022(5)
C13 0.099(8) 0.047(6) 0.049(6) -0.012(5) 0.025(6) -0.014(5)
C14 0.062(6) 0.037(5) 0.051(6) -0.008(4) 0.028(5) -0.034(4)
C15 0.074(7) 0.053(6) 0.044(6) -0.006(5) 0.020(5) -0.010(5)
C16 0.111(10) 0.057(7) 0.061(7) -0.001(5) 0.029(7) -0.039(6)
C17 0.135(12) 0.052(7) 0.082(9) 0.014(6) 0.006(9) -0.049(7)
C18 0.146(13) 0.049(7) 0.082(9) 0.015(6) -0.002(10) -0.025(8)
C19 0.103(10) 0.074(9) 0.073(8) -0.010(6) -0.004(7) 0.001(7)
C20 0.108(10) 0.058(7) 0.068(8) -0.016(6) 0.015(7) -0.028(7)
C21 0.085(9) 0.086(9) 0.116(10) -0.014(7) -0.010(8) -0.031(7)
C22 0.095(9) 0.067(8) 0.114(10) -0.007(7) 0.039(8) -0.045(7)
C23 0.033(5) 0.043(5) 0.066(6) -0.013(4) 0.009(4) -0.012(4)
C24 0.057(6) 0.041(5) 0.085(8) -0.004(5) 0.014(6) -0.023(5)
C25 0.044(5) 0.035(5) 0.066(6) -0.014(4) 0.011(5) -0.014(4)
C26 0.038(5) 0.046(6) 0.102(9) -0.025(6) 0.007(6) -0.020(4)
C27 0.065(7) 0.063(7) 0.111(10) -0.027(7) 0.013(7) -0.026(6)
C28 0.075(9) 0.062(7) 0.160(14) -0.036(8) -0.023(9) -0.021(6)
C29 0.056(8) 0.077(8) 0.137(13) -0.020(8) 0.031(9) -0.027(6)
C30 0.067(8) 0.076(8) 0.123(11) -0.008(7) 0.018(8) -0.048(6)
C31 0.051(6) 0.047(6) 0.106(9) -0.003(6) 0.015(7) -0.029(5)
C32 0.097(9) 0.106(10) 0.092(9) 0.011(7) 0.027(8) -0.063(8)
C33 0.107(11) 0.112(11) 0.148(14) -0.043(10) -0.031(11) -0.043(8)
C34 0.119(10) 0.067(8) 0.087(9) -0.006(6) 0.045(8) -0.005(7)
C35 0.087(9) 0.082(9) 0.121(11) 0.001(8) 0.062(9) -0.027(7)
C36 0.128(13) 0.128(13) 0.160(15) -0.047(11) 0.096(11) -0.043(10)
C37 0.21(2) 0.18(2) 0.21(2) -0.099(17) 0.135(18) -0.046(16)
C38 0.53(7) 0.29(4) 0.33(4) -0.26(4) 0.20(4) -0.17(4)
C39 0.59(8) 0.29(4) 0.24(3) -0.19(3) 0.04(4) -0.12(4)
C40 0.135(16) 0.34(3) 0.18(2) -0.13(2) 0.015(15) -0.099(19)
C41 0.32(4) 0.066(12) 0.30(3) -0.031(14) 0.13(3) -0.052(15)
C42 0.107(10) 0.072(9) 0.082(9) -0.028(8) 0.020(7) -0.012(8)
C44 0.50(7) 0.17(2) 0.081(13) -0.043(14) -0.07(2) 0.17(4)
C43 0.41(5) 0.41(6) 0.34(5) 0.04(4) -0.17(4) -0.22(5)
N8 0.54(7) 0.43(6) 0.91(12) -0.34(7) -0.13(7) -0.14(5)

loop_
_atom_type_symbol
_atom_type_description
_atom_type_scat_dispersion_real
_atom_type_scat_dispersion_imag
_atom_type_scat_source
C C 0.0033 0.0016 'International Tables Vol C Tables 4.2.6.8 and 6.1.1.4'
H H 0.0000 0.0000 'International Tables Vol C Tables 4.2.6.8 and 6.1.1.4'
B B 0.0013 0.0007 'International Tables Vol C Tables 4.2.6.8 and 6.1.1.4'
N N 0.0061 0.0033 'International Tables Vol C Tables 4.2.6.8 and 6.1.1.4'
S S 0.1246 0.1234 'International Tables Vol C Tables 4.2.6.8 and 6.1.1.4'
Zn Zn 0.2839 1.4301 'International Tables Vol C Tables 4.2.6.8 and 6.1.1.4'

loop_
_geom_angle_atom_site_label_1
_geom_angle_atom_site_label_2
_geom_angle_atom_site_label_3
_geom_angle
_geom_angle_site_symmetry_1
_geom_angle_site_symmetry_3
_geom_angle_publ_flag
S4 Zn1 S1 109.18(13) . . ?
S4 Zn1 S2 111.19(12) . . ?
S1 Zn1 S2 107.21(12) . . ?
S4 Zn1 S3 118.77(12) . . ?
S1 Zn1 S3 106.15(12) . . ?
S2 Zn1 S3 103.65(12) . . ?
C3 S1 Zn1 97.4(3) . . ?
C14 S2 Zn1 101.0(3) . . ?
C25 S3 Zn1 98.3(3) . . ?
C34 S4 Zn1 102.6(4) . . ?
C3 N1 C1 108.5(7) . . ?
C3 N1 B1 130.6(7) . . ?
C1 N1 B1 120.9(7) . . ?
C2 N2 C3 107.6(7) . . ?
C2 N2 C4 126.0(8) . . ?
C3 N2 C4 126.4(7) . . ?
C14 N3 C12 108.2(8) . . ?
C14 N3 B1 132.5(8) . . ?
C12 N3 B1 119.2(7) . . ?
C13 N4 C14 109.6(8) . . ?
C13 N4 C15 125.1(8) . . ?
C14 N4 C15 125.1(7) . . ?
C25 N5 C23 109.3(7) . . ?
C25 N5 B1 132.8(8) . . ?
C23 N5 B1 117.8(7) . . ?
C24 N6 C25 108.5(7) . . ?
C24 N6 C26 124.2(7) . . ?
C25 N6 C26 127.2(7) . . ?
N3 B1 N1 112.5(7) . . ?
N3 B1 N5 112.0(8) . . ?
N1 B1 N5 113.4(7) . . ?
C2 C1 N1 109.4(7) . . ?
C1 C2 N2 106.4(8) . . ?
N1 C3 N2 108.0(7) . . ?
N1 C3 S1 131.4(7) . . ?
N2 C3 S1 120.5(6) . . ?
C9 C4 C5 120.8(9) . . ?
C9 C4 N2 121.0(9) . . ?
C5 C4 N2 118.2(8) . . ?
C6 C5 C4 117.5(9) . . ?
C6 C5 C11 122.7(10) . . ?
C4 C5 C11 119.7(9) . . ?
C7 C6 C5 121.7(11) . . ?
C6 C7 C8 119.7(11) . . ?
C9 C8 C7 121.1(11) . . ?
C8 C9 C4 119.1(10) . . ?
C8 C9 C10 121.0(10) . . ?
C4 C9 C10 119.7(10) . . ?
C13 C12 N3 108.0(8) . . ?
C12 C13 N4 107.1(9) . . ?
N3 C14 N4 107.1(7) . . ?
N3 C14 S2 130.0(7) . . ?
N4 C14 S2 122.9(7) . . ?
C20 C15 N4 119.4(9) . . ?
C20 C15 C16 123.3(10) . . ?
N4 C15 C16 117.2(10) . . ?
C17 C16 C15 115.0(12) . . ?
C17 C16 C22 124.0(11) . . ?
C15 C16 C22 121.0(10) . . ?
C18 C17 C16 123.3(12) . . ?
C17 C18 C19 121.0(12) . . ?
C18 C19 C20 120.0(13) . . ?
C15 C20 C19 117.4(11) . . ?
C15 C20 C21 121.3(10) . . ?
C19 C20 C21 121.2(12) . . ?
C24 C23 N5 106.7(8) . . ?
N6 C24 C23 108.2(8) . . ?
N5 C25 N6 107.3(7) . . ?
N5 C25 S3 130.9(6) . . ?
N6 C25 S3 121.8(7) . . ?
C27 C26 C31 123.5(9) . . ?
C27 C26 N6 119.0(10) . . ?
C31 C26 N6 117.3(10) . . ?
C26 C27 C28 116.5(12) . . ?
C26 C27 C33 121.0(10) . . ?
C28 C27 C33 122.4(13) . . ?
C29 C28 C27 119.0(13) . . ?
C28 C29 C30 125.3(12) . . ?
C29 C30 C31 116.8(13) . . ?
C26 C31 C30 118.9(12) . . ?
C26 C31 C32 122.7(9) . . ?
C30 C31 C32 118.4(12) . . ?
C35 C34 S4 112.7(8) . . ?
C36 C35 C40 120.0 . . ?
C36 C35 C34 118.7(11) . . ?
C40 C35 C34 121.2(11) . . ?
C35 C36 C37 120.0 . . ?
C38 C37 C36 120.0 . . ?
C37 C38 C39 120.0 . . ?
C40 C39 C38 120.0 . . ?
C39 C40 C35 120.0 . . ?
N7 C42 C41 178.2(18) . . ?
N8 C44 C43 150(6) . . ?

loop_
_geom_bond_atom_site_label_1
_geom_bond_atom_site_label_2
_geom_bond_distance
_geom_bond_site_symmetry_2
_geom_bond_publ_flag
Zn1 S4 2.253(3) . ?
Zn1 S1 2.354(3) . ?
Zn1 S2 2.357(3) . ?
Zn1 S3 2.377(3) . ?
S1 C3 1.703(8) . ?
S2 C14 1.713(9) . ?
S3 C25 1.711(9) . ?
S4 C34 1.793(12) . ?
N1 C3 1.319(10) . ?
N1 C1 1.377(10) . ?
N1 B1 1.562(13) . ?
N2 C2 1.385(9) . ?
N2 C3 1.393(11) . ?
N2 C4 1.416(11) . ?
N3 C14 1.333(10) . ?
N3 C12 1.396(11) . ?
N3 B1 1.535(13) . ?
N4 C13 1.360(11) . ?
N4 C14 1.364(11) . ?
N4 C15 1.419(11) . ?
N5 C25 1.325(10) . ?
N5 C23 1.366(10) . ?
N5 B1 1.560(11) . ?
N6 C24 1.344(11) . ?
N6 C25 1.356(10) . ?
N6 C26 1.436(11) . ?
N7 C42 1.053(14) . ?
C1 C2 1.344(12) . ?
C4 C9 1.382(12) . ?
C4 C5 1.397(12) . ?
C5 C6 1.388(14) . ?
C5 C11 1.502(13) . ?
C6 C7 1.355(14) . ?
C7 C8 1.366(15) . ?
C8 C9 1.366(14) . ?
C9 C10 1.526(15) . ?
C12 C13 1.339(13) . ?
C15 C20 1.359(15) . ?
C15 C16 1.431(14) . ?
C16 C17 1.378(15) . ?
C16 C22 1.459(16) . ?
C17 C18 1.340(17) . ?
C18 C19 1.365(17) . ?
C19 C20 1.415(15) . ?
C20 C21 1.494(15) . ?
C23 C24 1.347(11) . ?
C26 C27 1.378(15) . ?
C26 C31 1.392(14) . ?
C27 C28 1.430(15) . ?
C27 C33 1.507(17) . ?
C28 C29 1.330(17) . ?
C29 C30 1.387(17) . ?
C30 C31 1.390(13) . ?
C31 C32 1.521(16) . ?
C34 C35 1.511(14) . ?
C35 C36 1.3900 . ?
C35 C40 1.3900 . ?
C36 C37 1.3900 . ?
C37 C38 1.3900 . ?
C38 C39 1.3900 . ?
C39 C40 1.3900 . ?
C41 C42 1.41(2) . ?
C44 N8 0.82(8) . ?
C44 C43 1.78(6) . ?
